data_7204598
loop_
_publ_author_name
'Lai, Ying-Hui'
'Chen, Yao-Lun'
'Chi, Yun'
'Liu, Chao-Shiuan'
'Carty, Arthur J.'
'Peng, Shie-Ming'
'Lee, Gene-Hsiang'

_publ_section_title
;
 Deposition of Ru and RuO2 thin films employing dicarbonyl
 bis-diketonate ruthenium complexes as CVD source reagents
;
_journal_issue 8
_journal_name_full 'Journal of Materials Chemistry'
_journal_page_first 1999
_journal_paper_doi 10.1039/b300517h
_journal_volume 13
_journal_year 2003
_chemical_formula_sum 'C12 H8 F6 O6 Ru'
_chemical_formula_weight 463.25
_chemical_name_systematic
; 
? 
;
_space_group_IT_number 2
_symmetry_cell_setting triclinic
_symmetry_space_group_name_Hall '-P 1'
_symmetry_space_group_name_H-M 'P -1'
_atom_sites_solution_hydrogens geom
_atom_sites_solution_primary direct
_atom_sites_solution_secondary difmap
_audit_creation_method SHELXL
_cell_angle_alpha 74.530(13)
_cell_angle_beta 83.433(13)
_cell_angle_gamma 75.538(11)
_cell_formula_units_Z 2
_cell_length_a 7.7805(8)
_cell_length_b 9.2982(11)
_cell_length_c 12.251(2)
_cell_measurement_reflns_used 25
_cell_measurement_temperature 295(2)
_cell_measurement_theta_max 14.12
_cell_measurement_theta_min 10.30
_cell_volume 826.0(2)
_computing_cell_refinement 'NONIUS CAD4'
_computing_data_collection 'NONIUS CAD4'
_computing_data_reduction 'NRCSDP DATRD2'
_computing_molecular_graphics 'Siemens SHELXTL'
_computing_publication_material 'Siemens SHELXTL'
_computing_structure_refinement 'SHELXL-93 (Sheldrick, 1993)'
_computing_structure_solution 'SHELXS-86 (Sheldrick, 1990)'
_diffrn_ambient_temperature 295(2)
_diffrn_measurement_device 'NONIUS CAD4'
_diffrn_measurement_method '\w--2\q scans'
_diffrn_radiation_monochromator graphite
_diffrn_radiation_source 'fine-focus sealed tube'
_diffrn_radiation_type MoK\a
_diffrn_radiation_wavelength 0.71073
_diffrn_reflns_av_R_equivalents 0.0000
_diffrn_reflns_av_sigmaI/netI 0.0139
_diffrn_reflns_limit_h_max 10
_diffrn_reflns_limit_h_min -9
_diffrn_reflns_limit_k_max 12
_diffrn_reflns_limit_k_min 0
_diffrn_reflns_limit_l_max 15
_diffrn_reflns_limit_l_min -14
_diffrn_reflns_number 3797
_diffrn_reflns_theta_max 27.50
_diffrn_reflns_theta_min 1.73
_diffrn_standards_decay_% 0
_diffrn_standards_interval_time 60
_diffrn_standards_number 3
_exptl_absorpt_coefficient_mu 1.038
_exptl_absorpt_correction_T_max 0.6872
_exptl_absorpt_correction_T_min 0.6694
_exptl_absorpt_correction_type empirical
_exptl_crystal_colour 'light yellow'
_exptl_crystal_density_diffrn 1.863
_exptl_crystal_density_meas ?
_exptl_crystal_description block
_exptl_crystal_F_000 452
_exptl_crystal_size_max 0.50
_exptl_crystal_size_mid 0.50
_exptl_crystal_size_min 0.50
_refine_diff_density_max 0.508
_refine_diff_density_min -0.540
_refine_diff_density_rms 0.064
_refine_ls_extinction_coef 0.0093(11)
_refine_ls_extinction_expression Fc^*^=kFc[1+0.001xFc^2^\l^3^/sin(2\q)]^-1/4^
_refine_ls_extinction_method SHELXL
_refine_ls_goodness_of_fit_all 1.089
_refine_ls_goodness_of_fit_obs 1.118
_refine_ls_matrix_type full
_refine_ls_number_parameters 254
_refine_ls_number_reflns 3797
_refine_ls_number_restraints 0
_refine_ls_restrained_S_all 1.089
_refine_ls_restrained_S_obs 1.118
_refine_ls_R_factor_all 0.0300
_refine_ls_R_factor_obs 0.0267
_refine_ls_shift/esd_max -0.047
_refine_ls_shift/esd_mean 0.005
_refine_ls_structure_factor_coef Fsqd
_refine_ls_weighting_details 'w=1/[\s^2^(Fo^2^)+(0.0415P)^2^+0.4215P] where P=(Fo^2^+2Fc^2^)/3'
_refine_ls_weighting_scheme calc
_refine_ls_wR_factor_all 0.0756
_refine_ls_wR_factor_obs 0.0741
_reflns_number_observed 3474
_reflns_number_total 3797
_reflns_observed_criterion >2sigma(I)
_cod_data_source_file b300517h.txt
_cod_data_source_block ic6805_complex_4a
_cod_depositor_comments
;
The following automatic conversions were performed:
'_symmetry_cell_setting' value 'Triclinic' changed to 'triclinic'
according to '/home/saulius/struct/CIF-dictionaries/cif_core.dic'
dictionary named 'cif_core.dic' version 2.4.1 from 2010-06-29.

Automatic conversion script
Id: cif_fix_enum 1527 2010-12-29 10:47:43Z saulius 

The following automatic conversions were performed:

'_exptl_crystal_density_meas' value 'not_measured' was changed to '?'
- the value is perceived as not measured.

Automatic conversion script
Id: cif_fix_values 3008 2015-01-20 13:52:24Z robertas 

The following automatic conversions were performed:

'_refine_ls_weighting_scheme' value 'calc
w=1/[\s^2^(Fo^2^)+(0.0415P)^2^+0.4215P] where P=(Fo^2^+2Fc^2^)/3' was
changed to 'calc'. New tag '_refine_ls_weighting_details' was
created. The value of the new tag was set to
'w=1/[\s^2^(Fo^2^)+(0.0415P)^2^+0.4215P] where P=(Fo^2^+2Fc^2^)/3'.

Automatic conversion script
Id: cif_fix_values 3143 2015-03-26 13:38:13Z robertas 
;
_cod_original_sg_symbol_H-M P-1
_cod_database_code 7204598

loop_
_symmetry_equiv_pos_as_xyz
'x, y, z'
'-x, -y, -z'

loop_
_atom_site_aniso_label
_atom_site_aniso_U_11
_atom_site_aniso_U_22
_atom_site_aniso_U_33
_atom_site_aniso_U_23
_atom_site_aniso_U_13
_atom_site_aniso_U_12
Ru 0.03606(12) 0.04079(12) 0.04082(12) -0.01204(8) -0.00627(7) -0.01104(8)
O1 0.076(2) 0.082(2) 0.0534(13) -0.0145(11) 0.0095(11) -0.0128(13)
O2 0.078(2) 0.0484(12) 0.091(2) -0.0262(11) -0.0180(13) -0.0026(11)
O3 0.0379(8) 0.0468(9) 0.0529(10) -0.0145(8) -0.0108(7) -0.0102(7)
O4 0.0403(9) 0.0438(9) 0.0610(11) -0.0122(8) -0.0125(8) -0.0084(7)
O5 0.0425(9) 0.0569(11) 0.0534(10) -0.0176(8) -0.0076(8) -0.0183(8)
O6 0.0466(10) 0.0726(13) 0.0430(10) -0.0120(9) -0.0033(8) -0.0196(9)
C1 0.0441(13) 0.0483(14) 0.0520(15) -0.0142(11) -0.0064(11) -0.0097(11)
C2 0.0492(14) 0.0496(15) 0.0532(14) -0.0192(11) -0.0080(11) -0.0134(12)
C3 0.0465(15) 0.071(2) 0.080(2) -0.025(2) -0.0113(14) -0.0227(14)
C4 0.0406(12) 0.0498(13) 0.0436(12) -0.0148(10) -0.0027(10) -0.0156(10)
C5 0.0481(14) 0.0432(13) 0.064(2) -0.0144(12) -0.0084(12) -0.0159(11)
C6 0.0465(13) 0.0423(12) 0.0489(13) -0.0096(10) -0.0054(11) -0.0094(10)
C7 0.055(2) 0.046(2) 0.114(3) -0.016(2) -0.025(2) -0.0034(13)
C8 0.053(2) 0.110(3) 0.081(2) -0.031(2) -0.021(2) -0.026(2)
C9 0.0445(14) 0.061(2) 0.057(2) -0.0219(13) -0.0132(12) -0.0106(12)
C10 0.058(2) 0.112(3) 0.050(2) -0.020(2) -0.0161(14) -0.023(2)
C11 0.055(2) 0.079(2) 0.0447(14) -0.0130(14) -0.0060(12) -0.0152(15)
C12 0.078(3) 0.165(5) 0.053(2) -0.011(3) -0.006(2) -0.046(3)
F1 0.090(2) 0.0447(11) 0.232(4) -0.029(2) -0.049(2) -0.0077(11)
F2 0.078(2) 0.075(2) 0.334(6) -0.066(3) 0.061(3) -0.0068(14)
F3 0.229(4) 0.100(2) 0.193(4) -0.031(2) -0.150(4) 0.057(2)
F4 0.189(18) 0.191(11) 0.089(6) -0.002(7) 0.019(9) -0.132(13)
F5 0.096(6) 0.379(28) 0.050(5) 0.047(10) -0.023(5) -0.090(12)
F6 0.137(11) 0.196(9) 0.132(9) -0.071(7) 0.075(9) -0.047(7)
F4' 0.233(17) 0.194(12) 0.128(10) 0.054(8) 0.030(9) -0.064(11)
F5' 0.182(19) 0.446(30) 0.076(7) -0.128(13) 0.049(9) -0.141(17)
F6' 0.063(5) 0.507(41) 0.059(5) 0.026(14) -0.001(3) -0.078(14)

loop_
_atom_site_label
_atom_site_type_symbol
_atom_site_fract_x
_atom_site_fract_y
_atom_site_fract_z
_atom_site_U_iso_or_equiv
_atom_site_thermal_displace_type
_atom_site_occupancy
_atom_site_calc_flag
_atom_site_refinement_flags
_atom_site_disorder_group
Ru Ru -0.18820(2) -0.35004(2) 0.81932(2) 0.03808(9) Uani 1 d . .
O1 O -0.3482(3) -0.4196(3) 1.0570(2) 0.0732(6) Uani 1 d . .
O2 O 0.0142(3) -0.6777(3) 0.8529(2) 0.0716(6) Uani 1 d . .
O3 O 0.0298(2) -0.2948(2) 0.8627(2) 0.0447(4) Uani 1 d . .
O4 O -0.3301(2) -0.1258(2) 0.7919(2) 0.0479(4) Uani 1 d . .
O5 O -0.4082(2) -0.3883(2) 0.7661(2) 0.0485(4) Uani 1 d . .
O6 O -0.0888(3) -0.2853(2) 0.6549(2) 0.0533(5) Uani 1 d . .
C1 C -0.2839(4) -0.3951(3) 0.9689(2) 0.0476(6) Uani 1 d . .
C2 C -0.0636(4) -0.5549(3) 0.8393(2) 0.0486(6) Uani 1 d . .
C3 C 0.2190(4) -0.1456(4) 0.8858(3) 0.0623(8) Uani 1 d . .
H3A H 0.2995(4) -0.2445(4) 0.9017(3) 0.093 Uiso 1 calc R .
H3B H 0.2054(4) -0.1035(4) 0.9507(3) 0.093 Uiso 1 calc R .
H3C H 0.2656(4) -0.0786(4) 0.8218(3) 0.093 Uiso 1 calc R .
C4 C 0.0414(3) -0.1612(3) 0.8598(2) 0.0430(5) Uani 1 d . .
C5 C -0.0966(4) -0.0280(3) 0.8341(2) 0.0503(6) Uani 1 d . .
H5A H -0.0721(4) 0.0635(3) 0.8377(2) 0.060 Uiso 1 calc R .
C6 C -0.2624(4) -0.0209(3) 0.8043(2) 0.0461(5) Uani 1 d . .
C7 C -0.3937(5) 0.1347(4) 0.7810(4) 0.0723(10) Uani 1 d . .
C8 C -0.6206(4) -0.3911(5) 0.6463(3) 0.0767(10) Uani 1 d . .
H8A H -0.6782(4) -0.4265(5) 0.7186(3) 0.115 Uiso 1 calc R .
H8B H -0.6013(4) -0.4674(5) 0.6039(3) 0.115 Uiso 1 calc R .
H8C H -0.6944(4) -0.2976(5) 0.6053(3) 0.115 Uiso 1 calc R .
C9 C -0.4435(4) -0.3623(3) 0.6639(2) 0.0524(6) Uani 1 d . .
C10 C -0.3364(4) -0.3099(5) 0.5695(3) 0.0718(10) Uani 1 d . .
H10A H -0.3788(4) -0.2962(5) 0.4986(3) 0.086 Uiso 1 calc R .
C11 C -0.1754(4) -0.2767(4) 0.5711(2) 0.0599(7) Uani 1 d . .
C12 C -0.0802(6) -0.2207(8) 0.4573(3) 0.098(2) Uani 1 d . .
F1 F -0.3329(3) 0.2473(2) 0.7916(3) 0.1210(11) Uani 1 d . .
F2 F -0.5346(4) 0.1309(3) 0.8474(5) 0.167(2) Uani 1 d . .
F3 F -0.4483(6) 0.1718(4) 0.6799(4) 0.181(2) Uani 1 d . .
F4 F 0.0116(29) -0.1276(23) 0.4604(12) 0.149(7) Uani 0.50 d P 1
F5 F -0.1717(21) -0.1789(36) 0.3749(9) 0.187(11) Uani 0.50 d P 1
F6 F 0.0544(22) -0.3451(13) 0.4391(13) 0.154(7) Uani 0.50 d P 1
F4' F -0.1599(34) -0.0649(16) 0.4219(16) 0.204(6) Uani 0.50 d P 2
F5' F -0.1193(31) -0.2662(38) 0.3773(12) 0.214(11) Uani 0.50 d P 2
F6' F 0.0687(16) -0.2241(49) 0.4577(9) 0.226(15) Uani 0.50 d P 2

loop_
_atom_type_symbol
_atom_type_description
_atom_type_scat_dispersion_real
_atom_type_scat_dispersion_imag
_atom_type_scat_source
C C 0.0033 0.0016 'International Tables Vol C Tables 4.2.6.8 and 6.1.1.4'
H H 0.0000 0.0000 'International Tables Vol C Tables 4.2.6.8 and 6.1.1.4'
O O 0.0106 0.0060 'International Tables Vol C Tables 4.2.6.8 and 6.1.1.4'
F F 0.0171 0.0103 'International Tables Vol C Tables 4.2.6.8 and 6.1.1.4'
Ru Ru -1.2594 0.8363 'International Tables Vol C Tables 4.2.6.8 and 6.1.1.4'

loop_
_geom_angle_atom_site_label_1
_geom_angle_atom_site_label_2
_geom_angle_atom_site_label_3
_geom_angle
_geom_angle_site_symmetry_1
_geom_angle_site_symmetry_3
_geom_angle_publ_flag
C2 Ru C1 89.98(12) . . ?
C2 Ru O5 93.38(10) . . ?
C1 Ru O5 88.95(10) . . ?
C2 Ru O3 90.25(10) . . ?
C1 Ru O3 94.12(10) . . ?
O5 Ru O3 175.25(7) . . ?
C2 Ru O4 177.67(9) . . ?
C1 Ru O4 91.26(10) . . ?
O5 Ru O4 84.67(7) . . ?
O3 Ru O4 91.64(7) . . ?
C2 Ru O6 93.72(11) . . ?
C1 Ru O6 176.20(10) . . ?
O5 Ru O6 91.72(8) . . ?
O3 Ru O6 84.98(8) . . ?
O4 Ru O6 85.08(8) . . ?
C4 O3 Ru 125.0(2) . . ?
C6 O4 Ru 121.5(2) . . ?
C9 O5 Ru 124.7(2) . . ?
C11 O6 Ru 121.6(2) . . ?
O1 C1 Ru 177.2(3) . . ?
O2 C2 Ru 178.3(2) . . ?
O3 C4 C5 125.5(2) . . ?
O3 C4 C3 116.0(2) . . ?
C5 C4 C3 118.5(2) . . ?
C6 C5 C4 126.0(2) . . ?
O4 C6 C5 130.2(2) . . ?
O4 C6 C7 111.9(2) . . ?
C5 C6 C7 117.9(3) . . ?
F3 C7 F2 105.5(4) . . ?
F3 C7 F1 106.7(4) . . ?
F2 C7 F1 107.0(4) . . ?
F3 C7 C6 110.9(3) . . ?
F2 C7 C6 111.0(3) . . ?
F1 C7 C6 115.1(3) . . ?
O5 C9 C10 126.0(3) . . ?
O5 C9 C8 114.7(3) . . ?
C10 C9 C8 119.3(3) . . ?
C11 C10 C9 126.4(3) . . ?
O6 C11 C10 129.4(3) . . ?
O6 C11 C12 112.8(3) . . ?
C10 C11 C12 117.7(3) . . ?
F6' C12 F5' 113.9(14) . . ?
F5 C12 F4 113.3(13) . . ?
F6' C12 F4' 104.2(15) . . ?
F5' C12 F4' 99.5(12) . . ?
F5 C12 F6 106.2(13) . . ?
F4 C12 F6 100.4(10) . . ?
F6' C12 C11 117.3(7) . . ?
F5 C12 C11 115.5(7) . . ?
F5' C12 C11 114.2(10) . . ?
F4 C12 C11 112.9(7) . . ?
F4' C12 C11 104.9(6) . . ?
F6 C12 C11 106.8(6) . . ?

loop_
_geom_bond_atom_site_label_1
_geom_bond_atom_site_label_2
_geom_bond_distance
_geom_bond_site_symmetry_2
_geom_bond_publ_flag
Ru C2 1.874(3) . ?
Ru C1 1.877(3) . ?
Ru O5 2.041(2) . ?
Ru O3 2.052(2) . ?
Ru O4 2.060(2) . ?
Ru O6 2.061(2) . ?
O1 C1 1.127(4) . ?
O2 C2 1.129(3) . ?
O3 C4 1.258(3) . ?
O4 C6 1.267(3) . ?
O5 C9 1.259(3) . ?
O6 C11 1.265(3) . ?
C3 C4 1.503(3) . ?
C4 C5 1.412(4) . ?
C5 C6 1.361(4) . ?
C6 C7 1.526(4) . ?
C7 F3 1.286(5) . ?
C7 F2 1.290(5) . ?
C7 F1 1.292(4) . ?
C8 C9 1.517(4) . ?
C9 C10 1.397(5) . ?
C10 C11 1.366(4) . ?
C11 C12 1.528(5) . ?
C12 F6' 1.151(11) . ?
C12 F5 1.222(11) . ?
C12 F5' 1.26(2) . ?
C12 F4 1.262(12) . ?
C12 F4' 1.396(14) . ?
C12 F6 1.401(12) . ?
